data_4313403
loop_
_publ_author_name
'Zhengtao Xu'
'David B. Mitzi'
'Christos D. Dimitrakopoulos'
'Karen R. Maxcy'

_publ_section_title
;
 Semiconducting Perovskites (2-XC6H4C2H4NH3)2SnI4 (X = F, Cl, Br): Steric
 Interaction between the Organic and Inorganic Layers
;
_journal_name_full 'Inorganic Chemistry'
_journal_page_first 2031
_journal_page_last 2039
_journal_paper_doi 10.1021/ic0261474
_journal_volume 42
_journal_year 2003
_chemical_formula_sum 'C16 H22 Br2 I4 N2 Sn'
_chemical_formula_weight 1028.47
_chemical_name_systematic
; 
 ? 
;
_space_group_IT_number 14
_symmetry_cell_setting monoclinic
_symmetry_space_group_name_Hall '-P 2ybc'
_symmetry_space_group_name_H-M 'P 1 21/c 1'
_atom_sites_solution_hydrogens geom
_atom_sites_solution_primary direct
_atom_sites_solution_secondary difmap
_audit_creation_method SHELXL-97
_cell_angle_alpha 90.00
_cell_angle_beta 93.0390(10)
_cell_angle_gamma 90.00
_cell_formula_units_Z 2
_cell_length_a 18.5395(16)
_cell_length_b 8.3443(7)
_cell_length_c 8.7795(7)
_cell_measurement_temperature 293(2)
_cell_volume 1356.3(2)
_computing_cell_refinement 'Bruker SMART'
_computing_data_collection 'Bruker SMART'
_computing_data_reduction 'Bruker SHELXTL'
_computing_molecular_graphics 'Bruker SHELXTL'
_computing_publication_material 'Bruker SHELXTL'
_computing_structure_refinement 'SHELXL-97 (Sheldrick, 1997)'
_computing_structure_solution 'SHELXS-97 (Sheldrick, 1990)'
_diffrn_ambient_temperature 293(2)
_diffrn_measured_fraction_theta_full 0.997
_diffrn_measured_fraction_theta_max 0.997
_diffrn_measurement_device_type 'CCD area detector'
_diffrn_measurement_method 'phi and omega scans'
_diffrn_radiation_monochromator graphite
_diffrn_radiation_source 'fine-focus sealed tube'
_diffrn_radiation_type MoK\a
_diffrn_radiation_wavelength 0.71073
_diffrn_reflns_av_R_equivalents 0.0348
_diffrn_reflns_av_sigmaI/netI 0.0186
_diffrn_reflns_limit_h_max 23
_diffrn_reflns_limit_h_min -24
_diffrn_reflns_limit_k_max 10
_diffrn_reflns_limit_k_min -10
_diffrn_reflns_limit_l_max 11
_diffrn_reflns_limit_l_min -11
_diffrn_reflns_number 14234
_diffrn_reflns_theta_full 27.51
_diffrn_reflns_theta_max 27.51
_diffrn_reflns_theta_min 2.20
_exptl_absorpt_coefficient_mu 8.445
_exptl_absorpt_correction_type none
_exptl_crystal_colour red
_exptl_crystal_density_diffrn 2.518
_exptl_crystal_density_method 'not measured'
_exptl_crystal_description plate
_exptl_crystal_F_000 928
_exptl_crystal_size_max 0.3
_exptl_crystal_size_mid 0.3
_exptl_crystal_size_min 0.02
_refine_diff_density_max 1.359
_refine_diff_density_min -1.262
_refine_diff_density_rms 0.138
_refine_ls_extinction_coef 0.0133(6)
_refine_ls_extinction_expression Fc^*^=kFc[1+0.001xFc^2^\l^3^/sin(2\q)]^-1/4^
_refine_ls_extinction_method SHELXL
_refine_ls_goodness_of_fit_ref 1.020
_refine_ls_hydrogen_treatment mixed
_refine_ls_matrix_type full
_refine_ls_number_parameters 145
_refine_ls_number_reflns 3113
_refine_ls_number_restraints 0
_refine_ls_restrained_S_all 1.020
_refine_ls_R_factor_all 0.0400
_refine_ls_R_factor_gt 0.0370
_refine_ls_shift/su_max 0.058
_refine_ls_shift/su_mean 0.009
_refine_ls_structure_factor_coef Fsqd
_refine_ls_weighting_details 'calc w=1/[\s^2^(Fo^2^)+(0.0674P)^2^+2.8196P] where P=(Fo^2^+2Fc^2^)/3'
_refine_ls_weighting_scheme calc
_refine_ls_wR_factor_gt 0.1060
_refine_ls_wR_factor_ref 0.1092
_reflns_number_gt 2830
_reflns_number_total 3113
_reflns_threshold_expression >2sigma(I)
_cod_data_source_file ic0261474si20030214_101753_1.cif
_cod_data_source_block BrPEA2SnI4
_cod_depositor_comments
;
The following automatic conversions were performed:

'_symmetry_cell_setting' value 'Monoclinic' changed to 'monoclinic'
according to the built-in table from CIF Core dictionary named
'cif_core.dic' version 2.4.1 from 2010-06-29.

Automatic conversion script
Id: cif_fix_values 1646 2011-03-28 12:23:43Z adriana 
;
_cod_database_code 4313403

loop_
_symmetry_equiv_pos_as_xyz
'x, y, z'
'-x, y+1/2, -z+1/2'
'-x, -y, -z'
'x, -y-1/2, z-1/2'

loop_
_atom_site_label
_atom_site_type_symbol
_atom_site_fract_x
_atom_site_fract_y
_atom_site_fract_z
_atom_site_U_iso_or_equiv
_atom_site_adp_type
_atom_site_occupancy
_atom_site_symmetry_multiplicity
_atom_site_calc_flag
_atom_site_refinement_flags
_atom_site_disorder_assembly
_atom_site_disorder_group
HC5 H 0.486(5) 0.507(10) 0.322(11) 0.09(3) Uiso 1 1 d . . .
HC7 H 0.417(6) 0.056(15) 0.465(13) 0.12(4) Uiso 1 1 d . . .
HC8 H 0.309(7) 0.137(18) 0.517(15) 0.17(5) Uiso 1 1 d . . .
HN1A H 0.145(4) 0.607(10) 0.549(8) 0.063(19) Uiso 1 1 d . . .
HN1C H 0.122(6) 0.479(12) 0.530(12) 0.10(4) Uiso 1 1 d . . .
HN1B H 0.135(7) 0.523(15) 0.713(16) 0.16(5) Uiso 1 1 d . . .
I1 I 0.02918(2) 0.30643(4) 0.30487(4) 0.05706(16) Uani 1 1 d . . .
Sn Sn 0.0000 0.5000 0.0000 0.03986(16) Uani 1 2 d S . .
I2 I 0.16709(2) 0.57202(5) 0.00108(5) 0.06452(17) Uani 1 1 d . . .
Br Br 0.35624(8) 0.69200(16) 0.3518(2) 0.1424(5) Uani 1 1 d . . .
C1 C 0.2345(10) 0.4536(15) 0.5868(11) 0.141(5) Uani 1 1 d . . .
H1A H 0.2679 0.5380 0.6192 0.18(7) Uiso 1 1 calc R . .
H1B H 0.2441 0.3588 0.6485 0.16(5) Uiso 1 1 calc R . .
C4 C 0.3763(4) 0.4709(11) 0.3882(11) 0.087(2) Uani 1 1 d . . .
C3 C 0.3251(5) 0.3762(13) 0.4467(17) 0.123(4) Uani 1 1 d . . .
C2 C 0.2377(10) 0.4228(17) 0.4414(16) 0.185(8) Uani 1 1 d . . .
HC2A H 0.2264 0.5158 0.3782 0.10(3) Uiso 1 1 calc R . .
HC2B H 0.2071 0.3335 0.4089 0.20(6) Uiso 1 1 calc R . .
C5 C 0.4450(7) 0.4159(18) 0.3627(16) 0.128(4) Uani 1 1 d . . .
C6 C 0.4589(8) 0.255(2) 0.383(2) 0.149(5) Uani 1 1 d . . .
HC6 H 0.5034 0.2128 0.3591 0.26(9) Uiso 1 1 calc R . .
C8 C 0.3434(7) 0.2124(16) 0.469(2) 0.146(6) Uani 1 1 d . . .
C7 C 0.4073(9) 0.1557(16) 0.438(2) 0.140(5) Uani 1 1 d . . .
N N 0.1474(4) 0.5138(9) 0.5945(10) 0.0758(16) Uani 1 1 d . . .

loop_
_atom_site_aniso_label
_atom_site_aniso_U_11
_atom_site_aniso_U_22
_atom_site_aniso_U_33
_atom_site_aniso_U_23
_atom_site_aniso_U_13
_atom_site_aniso_U_12
I1 0.0736(3) 0.0494(2) 0.0486(2) 0.01741(13) 0.00667(16) 0.00098(15)
Sn 0.0480(3) 0.0386(2) 0.0335(2) -0.00007(14) 0.00660(16) 0.00050(16)
I2 0.0508(2) 0.0718(3) 0.0715(3) -0.00928(18) 0.00855(17) -0.00599(16)
Br 0.1230(9) 0.1045(8) 0.2016(16) 0.0372(9) 0.0270(9) 0.0039(7)
C1 0.267(17) 0.089(7) 0.067(5) 0.000(5) 0.010(8) 0.047(9)
C4 0.064(4) 0.093(5) 0.105(6) 0.001(5) 0.021(4) 0.005(4)
C3 0.062(4) 0.093(7) 0.217(13) 0.023(7) 0.022(6) 0.009(4)
C2 0.28(2) 0.112(9) 0.145(11) 0.028(8) -0.124(13) -0.056(11)
C5 0.095(7) 0.144(10) 0.149(10) 0.016(8) 0.054(7) 0.021(7)
C6 0.117(9) 0.155(12) 0.178(13) -0.017(10) 0.042(9) 0.065(9)
C8 0.089(7) 0.100(8) 0.249(19) 0.031(9) 0.008(9) -0.003(6)
C7 0.140(12) 0.081(7) 0.195(15) -0.017(8) -0.027(10) 0.025(7)
N 0.076(4) 0.071(4) 0.083(4) -0.004(3) 0.027(4) -0.002(3)

loop_
_atom_type_symbol
_atom_type_description
_atom_type_scat_dispersion_real
_atom_type_scat_dispersion_imag
_atom_type_scat_source
C C 0.0033 0.0016 'International Tables Vol C Tables 4.2.6.8 and 6.1.1.4'
H H 0.0000 0.0000 'International Tables Vol C Tables 4.2.6.8 and 6.1.1.4'
N N 0.0061 0.0033 'International Tables Vol C Tables 4.2.6.8 and 6.1.1.4'
Br Br -0.2901 2.4595 'International Tables Vol C Tables 4.2.6.8 and 6.1.1.4'
Sn Sn -0.6537 1.4246 'International Tables Vol C Tables 4.2.6.8 and 6.1.1.4'
I I -0.4742 1.8119 'International Tables Vol C Tables 4.2.6.8 and 6.1.1.4'

loop_
_geom_angle_atom_site_label_1
_geom_angle_atom_site_label_2
_geom_angle_atom_site_label_3
_geom_angle
_geom_angle_site_symmetry_1
_geom_angle_site_symmetry_3
_geom_angle_publ_flag
Sn I1 Sn 148.714(14) 2_545 . ?
I1 Sn I1 180.000(10) 2 4_565 ?
I1 Sn I1 88.897(7) 2 . ?
I1 Sn I1 91.103(7) 4_565 . ?
I1 Sn I1 91.103(7) 2 3_565 ?
I1 Sn I1 88.897(7) 4_565 3_565 ?
I1 Sn I1 180.000(11) . 3_565 ?
I1 Sn I2 87.662(11) 2 3_565 ?
I1 Sn I2 92.338(11) 4_565 3_565 ?
I1 Sn I2 91.679(11) . 3_565 ?
I1 Sn I2 88.321(11) 3_565 3_565 ?
I1 Sn I2 92.338(11) 2 . ?
I1 Sn I2 87.662(11) 4_565 . ?
I1 Sn I2 88.321(11) . . ?
I1 Sn I2 91.679(11) 3_565 . ?
I2 Sn I2 180.0 3_565 . ?
C2 C1 N 101.0(13) . . ?
C3 C4 C5 122.5(10) . . ?
C3 C4 Br 119.5(6) . . ?
C5 C4 Br 117.8(8) . . ?
C4 C3 C8 116.4(9) . . ?
C4 C3 C2 123.6(10) . . ?
C8 C3 C2 117.1(10) . . ?
C1 C2 C3 96.5(11) . . ?
C6 C5 C4 118.0(12) . . ?
C7 C6 C5 120.3(11) . . ?
C7 C8 C3 122.0(13) . . ?
C8 C7 C6 120.5(13) . . ?

loop_
_geom_bond_atom_site_label_1
_geom_bond_atom_site_label_2
_geom_bond_distance
_geom_bond_site_symmetry_2
_geom_bond_publ_flag
I1 Sn 3.1407(4) 2_545 ?
I1 Sn 3.1484(4) . ?
Sn I1 3.1407(4) 2 ?
Sn I1 3.1407(4) 4_565 ?
Sn I1 3.1484(4) 3_565 ?
Sn I2 3.1551(4) 3_565 ?
Sn I2 3.1551(4) . ?
Br C4 1.906(9) . ?
C1 C2 1.307(17) . ?
C1 N 1.696(17) . ?
C4 C3 1.357(12) . ?
C4 C5 1.383(13) . ?
C3 C8 1.419(16) . ?
C3 C2 1.66(2) . ?
C5 C6 1.380(19) . ?
C6 C7 1.37(2) . ?
C8 C7 1.318(19) . ?
